data_4301112
loop_
_publ_author_name
'Hiroshi Mizoguchi'
'L. N. Zakharov'
'A. P. Ramirez'
'W. J. Marshall'
'A. W. Sleight'
'M. A. Subramanian'

_publ_section_title
;
New A2/3-xRh2O4 Compounds with the CaFe2O4 Structure Where A Is a Rare
Earth or Bi
;
_journal_name_full 'Inorganic Chemistry'
_journal_page_first 204
_journal_page_last 208
_journal_paper_doi 10.1021/ic801603t
_journal_volume 48
_journal_year 2009
_chemical_formula_sum 'Bi0.26 Nd0.36 O4 Rh2'
_chemical_formula_weight 376.07
_chemical_name_systematic
; 
 ? 
;
_space_group_IT_number 62
_symmetry_cell_setting orthorhombic
_symmetry_space_group_name_Hall '-P 2ac 2n'
_symmetry_space_group_name_H-M 'P n m a'
_atom_sites_solution_primary direct
_atom_sites_solution_secondary difmap
_audit_creation_method SHELXLTL
_cell_angle_alpha 90.00
_cell_angle_beta 90.00
_cell_angle_gamma 90.00
_cell_formula_units_Z 4
_cell_length_a 9.1521(7)
_cell_length_b 3.0483(2)
_cell_length_c 10.8929(8)
_cell_measurement_reflns_used 2142
_cell_measurement_temperature 173(2)
_cell_measurement_theta_max 28.21
_cell_measurement_theta_min 4.45
_cell_volume 303.89(4)
_computing_cell_refinement 'Bruker SMART'
_computing_data_collection 'Bruker SMART'
_computing_data_reduction 'Bruker SAINT'
_computing_molecular_graphics 'Bruker SHELXTL'
_computing_publication_material 'Bruker SHELXTL'
_computing_structure_refinement 'Bruker SHELXTL'
_computing_structure_solution 'Bruker SHELXTL'
_diffrn_ambient_temperature 173(2)
_diffrn_measured_fraction_theta_full 0.980
_diffrn_measured_fraction_theta_max 0.980
_diffrn_measurement_device_type 'CCD area detector Bruker Smart Apex'
_diffrn_measurement_method 'phi and omega scans'
_diffrn_radiation_monochromator graphite
_diffrn_radiation_source 'fine-focus sealed tube'
_diffrn_radiation_type MoK\a
_diffrn_radiation_wavelength 0.71073
_diffrn_reflns_av_R_equivalents 0.0156
_diffrn_reflns_av_sigmaI/netI 0.0113
_diffrn_reflns_limit_h_max 12
_diffrn_reflns_limit_h_min -11
_diffrn_reflns_limit_k_max 4
_diffrn_reflns_limit_k_min -4
_diffrn_reflns_limit_l_max 14
_diffrn_reflns_limit_l_min -14
_diffrn_reflns_number 3319
_diffrn_reflns_theta_full 28.21
_diffrn_reflns_theta_max 28.21
_diffrn_reflns_theta_min 2.91
_exptl_absorpt_coefficient_mu 31.68
_exptl_absorpt_correction_T_max 0.6171
_exptl_absorpt_correction_T_min 0.2564
_exptl_absorpt_correction_type multi-scan
_exptl_absorpt_process_details SADABS
_exptl_crystal_colour dark-blue
_exptl_crystal_density_diffrn 8.220
_exptl_crystal_density_method 'not measured'
_exptl_crystal_description block
_exptl_crystal_F_000 660
_exptl_crystal_size_max 0.07
_exptl_crystal_size_mid 0.03
_exptl_crystal_size_min 0.02
_refine_diff_density_max 0.778
_refine_diff_density_min -1.408
_refine_diff_density_rms 0.313
_refine_ls_extinction_coef 0.0149(6)
_refine_ls_extinction_expression Fc^*^=kFc[1+0.001xFc^2^\l^3^/sin(2\q)]^-1/4^
_refine_ls_extinction_method SHELXL
_refine_ls_goodness_of_fit_ref 1.159
_refine_ls_matrix_type full
_refine_ls_number_parameters 47
_refine_ls_number_reflns 436
_refine_ls_number_restraints 0
_refine_ls_restrained_S_all 1.159
_refine_ls_R_factor_all 0.0173
_refine_ls_R_factor_gt 0.0172
_refine_ls_shift/su_max 0.000
_refine_ls_shift/su_mean 0.000
_refine_ls_structure_factor_coef Fsqd
_refine_ls_weighting_details 'calc w=1/[\s^2^(Fo^2^)+(0.0215P)^2^+1.8220P] where P=(Fo^2^+2Fc^2^)/3'
_refine_ls_weighting_scheme calc
_refine_ls_wR_factor_gt 0.0412
_refine_ls_wR_factor_ref 0.0413
_reflns_number_gt 433
_reflns_number_total 436
_reflns_threshold_expression >2sigma(I)
_cod_data_source_file ic801603t_si_002_1.cif
_cod_data_source_block mas10a
_cod_depositor_comments
;
The following automatic conversions were performed:
'_symmetry_cell_setting' value 'Orthorhombic' changed to 'orthorhombic'
according to '/home/saulius/struct/CIF-dictionaries/cif_core.dic'
dictionary named 'cif_core.dic' version 2.4.1 from 2010-06-29.

Automatic conversion script
Id: cif_fix_enum 1527 2010-12-29 10:47:43Z saulius 
;
_cod_database_code 4301112

loop_
_symmetry_equiv_pos_as_xyz
'x, y, z'
'-x+1/2, -y, z+1/2'
'-x, y+1/2, -z'
'x+1/2, -y+1/2, -z+1/2'
'-x, -y, -z'
'x-1/2, y, -z-1/2'
'x, -y-1/2, z'
'-x-1/2, y-1/2, z-1/2'

loop_
_atom_site_label
_atom_site_type_symbol
_atom_site_fract_x
_atom_site_fract_y
_atom_site_fract_z
_atom_site_U_iso_or_equiv
_atom_site_adp_type
_atom_site_occupancy
_atom_site_symmetry_multiplicity
_atom_site_calc_flag
_atom_site_refinement_flags
_atom_site_disorder_assembly
_atom_site_disorder_group
Nd1 Nd 0.23700(6) 0.1705(3) 0.66230(5) 0.0090(3) Uani 0.18 1 d P . .
Bi1 Bi 0.23700(6) 0.1705(3) 0.66230(5) 0.0090(3) Uani 0.13 1 d P . .
Rh1 Rh 0.08759(5) 0.2500 0.40124(4) 0.00403(15) Uani 1 2 d S . .
Rh2 Rh 0.44555(5) -0.2500 0.38495(4) 0.00442(15) Uani 1 2 d S . .
O1 O 0.3027(4) -0.7500 0.3396(3) 0.0048(7) Uani 1 2 d S . .
O2 O 0.4162(4) -0.2500 0.5707(4) 0.0048(7) Uani 1 2 d S . .
O3 O 0.5341(4) -0.2500 0.2124(4) 0.0067(8) Uani 1 2 d S . .
O4 O -0.1158(4) 0.2500 0.4760(4) 0.0045(7) Uani 1 2 d S . .

loop_
_atom_site_aniso_label
_atom_site_aniso_U_11
_atom_site_aniso_U_22
_atom_site_aniso_U_33
_atom_site_aniso_U_23
_atom_site_aniso_U_13
_atom_site_aniso_U_12
Nd1 0.0045(2) 0.0183(9) 0.0043(2) -0.0018(2) -0.00012(16) -0.0005(2)
Bi1 0.0045(2) 0.0183(9) 0.0043(2) -0.0018(2) -0.00012(16) -0.0005(2)
Rh1 0.0038(2) 0.0050(2) 0.0033(2) 0.000 0.00015(14) 0.000
Rh2 0.0051(2) 0.0039(2) 0.0043(2) 0.000 0.00033(14) 0.000
O1 0.0039(18) 0.0053(18) 0.0050(18) 0.000 -0.0015(14) 0.000
O2 0.0046(17) 0.0055(18) 0.0044(18) 0.000 -0.0008(14) 0.000
O3 0.014(2) 0.0028(18) 0.0034(18) 0.000 0.0055(15) 0.000
O4 0.0025(17) 0.0048(18) 0.0061(18) 0.000 -0.0017(13) 0.000

loop_
_atom_type_symbol
_atom_type_description
_atom_type_scat_dispersion_real
_atom_type_scat_dispersion_imag
_atom_type_scat_source
O O 0.0106 0.0060 'International Tables Vol C Tables 4.2.6.8 and 6.1.1.4'
Rh Rh -1.1178 0.9187 'International Tables Vol C Tables 4.2.6.8 and 6.1.1.4'
Nd Nd -0.1943 3.0179 'International Tables Vol C Tables 4.2.6.8 and 6.1.1.4'
Bi Bi -4.1077 10.2566 'International Tables Vol C Tables 4.2.6.8 and 6.1.1.4'

loop_
_geom_angle_atom_site_label_1
_geom_angle_atom_site_label_2
_geom_angle_atom_site_label_3
_geom_angle
_geom_angle_site_symmetry_1
_geom_angle_site_symmetry_3
_geom_angle_publ_flag
Bi1 Nd1 Nd1 0.00(12) 7_565 7_565 ?
Bi1 Nd1 O4 124.42(6) 7_565 5_556 ?
Nd1 Nd1 O4 124.42(6) 7_565 5_556 ?
Bi1 Nd1 O2 123.73(6) 7_565 . ?
Nd1 Nd1 O2 123.73(6) 7_565 . ?
O4 Nd1 O2 75.31(12) 5_556 . ?
Bi1 Nd1 O1 123.11(5) 7_565 2_545 ?
Nd1 Nd1 O1 123.11(5) 7_565 2_545 ?
O4 Nd1 O1 99.33(11) 5_556 2_545 ?
O2 Nd1 O1 99.36(11) . 2_545 ?
Bi1 Nd1 O3 84.46(2) 7_565 5_656 ?
Nd1 Nd1 O3 84.46(2) 7_565 5_656 ?
O4 Nd1 O3 145.43(10) 5_556 5_656 ?
O2 Nd1 O3 72.31(12) . 5_656 ?
O1 Nd1 O3 74.62(12) 2_545 5_656 ?
Bi1 Nd1 O3 84.55(2) 7_565 2 ?
Nd1 Nd1 O3 84.55(2) 7_565 2 ?
O4 Nd1 O3 73.74(12) 5_556 2 ?
O2 Nd1 O3 146.71(9) . 2 ?
O1 Nd1 O3 74.05(12) 2_545 2 ?
O3 Nd1 O3 133.27(4) 5_656 2 ?
Bi1 Nd1 Nd1 179.993(2) 7_565 7 ?
Nd1 Nd1 Nd1 179.993(2) 7_565 7 ?
O4 Nd1 Nd1 55.58(6) 5_556 7 ?
O2 Nd1 Nd1 56.27(6) . 7 ?
O1 Nd1 Nd1 56.88(5) 2_545 7 ?
O3 Nd1 Nd1 95.54(2) 5_656 7 ?
O3 Nd1 Nd1 95.45(2) 2 7 ?
Bi1 Nd1 Bi1 179.993(2) 7_565 7 ?
Nd1 Nd1 Bi1 179.993(2) 7_565 7 ?
O4 Nd1 Bi1 55.58(6) 5_556 7 ?
O2 Nd1 Bi1 56.27(6) . 7 ?
O1 Nd1 Bi1 56.88(5) 2_545 7 ?
O3 Nd1 Bi1 95.54(2) 5_656 7 ?
O3 Nd1 Bi1 95.45(2) 2 7 ?
Nd1 Nd1 Bi1 0.00(3) 7 7 ?
Bi1 Nd1 O4 46.64(6) 7_565 5_566 ?
Nd1 Nd1 O4 46.64(6) 7_565 5_566 ?
O4 Nd1 O4 77.77(11) 5_556 5_566 ?
O2 Nd1 O4 115.74(12) . 5_566 ?
O1 Nd1 O4 142.20(12) 2_545 5_566 ?
O3 Nd1 O4 127.69(8) 5_656 5_566 ?
O3 Nd1 O4 68.95(11) 2 5_566 ?
Nd1 Nd1 O4 133.36(6) 7 5_566 ?
Bi1 Nd1 O4 133.36(6) 7 5_566 ?
Bi1 Nd1 O2 47.39(6) 7_565 1_565 ?
Nd1 Nd1 O2 47.39(6) 7_565 1_565 ?
O4 Nd1 O2 115.85(12) 5_556 1_565 ?
O2 Nd1 O2 76.35(11) . 1_565 ?
O1 Nd1 O2 141.47(13) 2_545 1_565 ?
O3 Nd1 O2 67.57(11) 5_656 1_565 ?
O3 Nd1 O2 128.95(8) 2 1_565 ?
Nd1 Nd1 O2 132.62(6) 7 1_565 ?
Bi1 Nd1 O2 132.62(6) 7 1_565 ?
O4 Nd1 O2 65.30(11) 5_566 1_565 ?
Bi1 Nd1 O1 48.04(6) 7_565 2 ?
Nd1 Nd1 O1 48.04(6) 7_565 2 ?
O4 Nd1 O1 142.75(12) 5_556 2 ?
O2 Nd1 O1 141.72(13) . 2 ?
O1 Nd1 O1 75.07(10) 2_545 2 ?
O3 Nd1 O1 69.70(11) 5_656 2 ?
O3 Nd1 O1 69.30(11) 2 2 ?
Nd1 Nd1 O1 131.96(6) 7 2 ?
Bi1 Nd1 O1 131.96(6) 7 2 ?
O4 Nd1 O1 84.81(9) 5_566 2 ?
O2 Nd1 O1 85.03(10) 1_565 2 ?
O3 Rh1 O3 97.74(16) 6_556 6_566 ?
O3 Rh1 O4 91.35(14) 6_556 . ?
O3 Rh1 O4 91.35(14) 6_566 . ?
O3 Rh1 O4 172.93(16) 6_556 5_566 ?
O3 Rh1 O4 82.47(11) 6_566 5_566 ?
O4 Rh1 O4 81.58(13) . 5_566 ?
O3 Rh1 O4 82.47(11) 6_556 5_556 ?
O3 Rh1 O4 172.93(16) 6_566 5_556 ?
O4 Rh1 O4 81.58(13) . 5_556 ?
O4 Rh1 O4 96.44(16) 5_566 5_556 ?
O3 Rh1 O1 91.80(14) 6_556 1_565 ?
O3 Rh1 O1 91.80(14) 6_566 1_565 ?
O4 Rh1 O1 175.21(15) . 1_565 ?
O4 Rh1 O1 95.26(13) 5_566 1_565 ?
O4 Rh1 O1 95.26(13) 5_556 1_565 ?
O3 Rh1 Rh1 138.87(8) 6_556 1_565 ?
O3 Rh1 Rh1 41.13(8) 6_566 1_565 ?
O4 Rh1 Rh1 90.0 . 1_565 ?
O4 Rh1 Rh1 41.78(8) 5_566 1_565 ?
O4 Rh1 Rh1 138.22(8) 5_556 1_565 ?
O1 Rh1 Rh1 90.0 1_565 1_565 ?
O3 Rh1 Rh1 41.13(8) 6_556 1_545 ?
O3 Rh1 Rh1 138.87(8) 6_566 1_545 ?
O4 Rh1 Rh1 90.0 . 1_545 ?
O4 Rh1 Rh1 138.22(8) 5_566 1_545 ?
O4 Rh1 Rh1 41.78(8) 5_556 1_545 ?
O1 Rh1 Rh1 90.0 1_565 1_545 ?
Rh1 Rh1 Rh1 180.0 1_565 1_545 ?
O3 Rh1 Rh1 132.29(12) 6_556 5_566 ?
O3 Rh1 Rh1 85.91(10) 6_566 5_566 ?
O4 Rh1 Rh1 40.94(7) . 5_566 ?
O4 Rh1 Rh1 40.64(11) 5_566 5_566 ?
O4 Rh1 Rh1 88.73(9) 5_556 5_566 ?
O1 Rh1 Rh1 135.80(7) 1_565 5_566 ?
Rh1 Rh1 Rh1 60.401(8) 1_565 5_566 ?
Rh1 Rh1 Rh1 119.598(8) 1_545 5_566 ?
O3 Rh1 Rh1 85.91(10) 6_556 5_556 ?
O3 Rh1 Rh1 132.29(12) 6_566 5_556 ?
O4 Rh1 Rh1 40.94(7) . 5_556 ?
O4 Rh1 Rh1 88.73(9) 5_566 5_556 ?
O4 Rh1 Rh1 40.64(11) 5_556 5_556 ?
O1 Rh1 Rh1 135.80(7) 1_565 5_556 ?
Rh1 Rh1 Rh1 119.598(8) 1_565 5_556 ?
Rh1 Rh1 Rh1 60.401(8) 1_545 5_556 ?
Rh1 Rh1 Rh1 59.197(16) 5_566 5_556 ?
O3 Rh1 Nd1 126.62(8) 6_556 . ?
O3 Rh1 Nd1 135.38(8) 6_566 . ?
O4 Rh1 Nd1 92.05(11) . . ?
O4 Rh1 Nd1 54.18(9) 5_566 . ?
O4 Rh1 Nd1 45.61(9) 5_556 . ?
O1 Rh1 Nd1 83.18(10) 1_565 . ?
Rh1 Rh1 Nd1 94.393(15) 1_565 . ?
Rh1 Rh1 Nd1 85.608(15) 1_545 . ?
Rh1 Rh1 Nd1 68.644(19) 5_566 . ?
Rh1 Rh1 Nd1 63.908(18) 5_556 . ?
O2 Rh2 O2 96.75(16) 5_656 5_646 ?
O2 Rh2 O2 81.18(14) 5_656 . ?
O2 Rh2 O2 81.18(14) 5_646 . ?
O2 Rh2 O3 88.39(14) 5_656 . ?
O2 Rh2 O3 88.39(14) 5_646 . ?
O2 Rh2 O3 164.24(16) . . ?
O2 Rh2 O1 84.14(12) 5_656 1_565 ?
O2 Rh2 O1 179.10(12) 5_646 1_565 ?
O2 Rh2 O1 98.85(13) . 1_565 ?
O3 Rh2 O1 91.76(13) . 1_565 ?
O2 Rh2 O1 179.10(12) 5_656 . ?
O2 Rh2 O1 84.14(12) 5_646 . ?
O2 Rh2 O1 98.85(13) . . ?
O3 Rh2 O1 91.76(13) . . ?
O1 Rh2 O1 94.97(16) 1_565 . ?
O2 Rh2 Bi1 127.35(10) 5_656 8_655 ?
O2 Rh2 Bi1 118.95(10) 5_646 8_655 ?
O2 Rh2 Bi1 137.66(11) . 8_655 ?
O3 Rh2 Bi1 58.01(12) . 8_655 ?
O1 Rh2 Bi1 60.45(9) 1_565 8_655 ?
O1 Rh2 Bi1 52.12(9) . 8_655 ?
O2 Rh2 Nd1 127.35(10) 5_656 8_655 ?
O2 Rh2 Nd1 118.95(10) 5_646 8_655 ?
O2 Rh2 Nd1 137.66(11) . 8_655 ?
O3 Rh2 Nd1 58.01(12) . 8_655 ?
O1 Rh2 Nd1 60.45(9) 1_565 8_655 ?
O1 Rh2 Nd1 52.12(9) . 8_655 ?
Bi1 Rh2 Nd1 0.00(4) 8_655 8_655 ?
O2 Rh2 Nd1 118.95(10) 5_656 2_554 ?
O2 Rh2 Nd1 127.35(10) 5_646 2_554 ?
O2 Rh2 Nd1 137.66(11) . 2_554 ?
O3 Rh2 Nd1 58.01(12) . 2_554 ?
O1 Rh2 Nd1 52.12(9) 1_565 2_554 ?
O1 Rh2 Nd1 60.45(9) . 2_554 ?
Bi1 Rh2 Nd1 9.41(3) 8_655 2_554 ?
Nd1 Rh2 Nd1 9.41(3) 8_655 2_554 ?
O2 Rh2 Bi1 118.95(10) 5_656 2_554 ?
O2 Rh2 Bi1 127.35(10) 5_646 2_554 ?
O2 Rh2 Bi1 137.66(11) . 2_554 ?
O3 Rh2 Bi1 58.01(12) . 2_554 ?
O1 Rh2 Bi1 52.12(9) 1_565 2_554 ?
O1 Rh2 Bi1 60.45(9) . 2_554 ?
Bi1 Rh2 Bi1 9.41(3) 8_655 2_554 ?
Nd1 Rh2 Bi1 9.41(3) 8_655 2_554 ?
Nd1 Rh2 Bi1 0.00(4) 2_554 2_554 ?
O2 Rh2 Nd1 51.03(10) 5_656 5_656 ?
O2 Rh2 Nd1 59.57(10) 5_646 5_656 ?
O2 Rh2 Nd1 107.55(11) . 5_656 ?
O3 Rh2 Nd1 56.75(12) . 5_656 ?
O1 Rh2 Nd1 121.22(9) 1_565 5_656 ?
O1 Rh2 Nd1 129.72(9) . 5_656 ?
Bi1 Rh2 Nd1 114.763(17) 8_655 5_656 ?
Nd1 Rh2 Nd1 114.763(17) 8_655 5_656 ?
Nd1 Rh2 Nd1 113.918(17) 2_554 5_656 ?
Bi1 Rh2 Nd1 113.918(17) 2_554 5_656 ?
O2 Rh2 Bi1 51.03(10) 5_656 5_656 ?
O2 Rh2 Bi1 59.57(10) 5_646 5_656 ?
O2 Rh2 Bi1 107.55(11) . 5_656 ?
O3 Rh2 Bi1 56.75(12) . 5_656 ?
O1 Rh2 Bi1 121.22(9) 1_565 5_656 ?
O1 Rh2 Bi1 129.72(9) . 5_656 ?
Bi1 Rh2 Bi1 114.763(17) 8_655 5_656 ?
Nd1 Rh2 Bi1 114.763(17) 8_655 5_656 ?
Nd1 Rh2 Bi1 113.918(17) 2_554 5_656 ?
Bi1 Rh2 Bi1 113.918(17) 2_554 5_656 ?
Nd1 Rh2 Bi1 0.00(4) 5_656 5_656 ?
Rh2 O1 Rh2 94.97(16) . 1_545 ?
Rh2 O1 Rh1 121.40(12) . 1_545 ?
Rh2 O1 Rh1 121.40(12) 1_545 1_545 ?
Rh2 O1 Nd1 134.23(18) . 2_544 ?
Rh2 O1 Nd1 83.81(7) 1_545 2_544 ?
Rh1 O1 Nd1 96.84(14) 1_545 2_544 ?
Rh2 O1 Bi1 134.23(18) . 2_544 ?
Rh2 O1 Bi1 83.81(7) 1_545 2_544 ?
Rh1 O1 Bi1 96.84(14) 1_545 2_544 ?
Nd1 O1 Bi1 0.00(4) 2_544 2_544 ?
Rh2 O1 Bi1 83.81(7) . 8_655 ?
Rh2 O1 Bi1 134.23(18) 1_545 8_655 ?
Rh1 O1 Bi1 96.84(14) 1_545 8_655 ?
Nd1 O1 Bi1 66.24(10) 2_544 8_655 ?
Bi1 O1 Bi1 66.24(10) 2_544 8_655 ?
Rh2 O1 Nd1 83.81(7) . 8_655 ?
Rh2 O1 Nd1 134.23(18) 1_545 8_655 ?
Rh1 O1 Nd1 96.84(14) 1_545 8_655 ?
Nd1 O1 Nd1 66.24(10) 2_544 8_655 ?
Bi1 O1 Nd1 66.24(10) 2_544 8_655 ?
Bi1 O1 Nd1 0.00(4) 8_655 8_655 ?
Rh2 O1 Nd1 138.99(18) . 8_645 ?
Rh2 O1 Nd1 76.64(6) 1_545 8_645 ?
Rh1 O1 Nd1 96.07(12) 1_545 8_645 ?
Nd1 O1 Nd1 8.84(3) 2_544 8_645 ?
Bi1 O1 Nd1 8.84(3) 2_544 8_645 ?
Bi1 O1 Nd1 75.08(10) 8_655 8_645 ?
Nd1 O1 Nd1 75.08(10) 8_655 8_645 ?
Rh2 O1 Bi1 138.99(18) . 8_645 ?
Rh2 O1 Bi1 76.64(6) 1_545 8_645 ?
Rh1 O1 Bi1 96.07(12) 1_545 8_645 ?
Nd1 O1 Bi1 8.84(3) 2_544 8_645 ?
Bi1 O1 Bi1 8.84(3) 2_544 8_645 ?
Bi1 O1 Bi1 75.08(10) 8_655 8_645 ?
Nd1 O1 Bi1 75.08(10) 8_655 8_645 ?
Rh2 O1 Bi1 76.64(6) . 2_554 ?
Rh2 O1 Bi1 138.99(18) 1_545 2_554 ?
Rh1 O1 Bi1 96.07(12) 1_545 2_554 ?
Nd1 O1 Bi1 75.08(10) 2_544 2_554 ?
Bi1 O1 Bi1 75.08(10) 2_544 2_554 ?
Bi1 O1 Bi1 8.84(3) 8_655 2_554 ?
Nd1 O1 Bi1 8.84(3) 8_655 2_554 ?
Nd1 O1 Bi1 83.92(11) 8_645 2_554 ?
Bi1 O1 Bi1 83.92(11) 8_645 2_554 ?
Rh2 O1 Nd1 76.64(6) . 2_554 ?
Rh2 O1 Nd1 138.99(18) 1_545 2_554 ?
Rh1 O1 Nd1 96.07(12) 1_545 2_554 ?
Nd1 O1 Nd1 75.08(10) 2_544 2_554 ?
Bi1 O1 Nd1 75.08(10) 2_544 2_554 ?
Bi1 O1 Nd1 8.84(3) 8_655 2_554 ?
Nd1 O1 Nd1 8.84(3) 8_655 2_554 ?
Nd1 O1 Nd1 83.92(11) 8_645 2_554 ?
Bi1 O1 Nd1 83.92(11) 8_645 2_554 ?
Rh2 O2 Rh2 96.75(16) 5_656 5_646 ?
Rh2 O2 Rh2 98.82(14) 5_656 . ?
Rh2 O2 Rh2 98.82(14) 5_646 . ?
Rh2 O2 Nd1 85.60(7) 5_656 . ?
Rh2 O2 Nd1 138.88(19) 5_646 . ?
Rh2 O2 Nd1 121.48(15) . . ?
Rh2 O2 Nd1 138.88(19) 5_656 7 ?
Rh2 O2 Nd1 85.60(7) 5_646 7 ?
Rh2 O2 Nd1 121.48(15) . 7 ?
Nd1 O2 Nd1 67.45(11) . 7 ?
Rh2 O2 Bi1 138.88(19) 5_656 7 ?
Rh2 O2 Bi1 85.60(7) 5_646 7 ?
Rh2 O2 Bi1 121.48(15) . 7 ?
Nd1 O2 Bi1 67.45(11) . 7 ?
Nd1 O2 Bi1 0.00(4) 7 7 ?
Rh2 O2 Nd1 143.66(19) 5_656 1_545 ?
Rh2 O2 Nd1 78.07(6) 5_646 1_545 ?
Rh2 O2 Nd1 117.52(12) . 1_545 ?
Nd1 O2 Nd1 76.34(11) . 1_545 ?
Nd1 O2 Nd1 8.89(3) 7 1_545 ?
Bi1 O2 Nd1 8.89(3) 7 1_545 ?
Rh2 O2 Bi1 143.66(19) 5_656 1_545 ?
Rh2 O2 Bi1 78.07(6) 5_646 1_545 ?
Rh2 O2 Bi1 117.52(12) . 1_545 ?
Nd1 O2 Bi1 76.34(11) . 1_545 ?
Nd1 O2 Bi1 8.89(3) 7 1_545 ?
Bi1 O2 Bi1 8.89(3) 7 1_545 ?
Nd1 O2 Bi1 0.00(4) 1_545 1_545 ?
Rh2 O2 Bi1 78.07(6) 5_656 7_565 ?
Rh2 O2 Bi1 143.66(19) 5_646 7_565 ?
Rh2 O2 Bi1 117.52(12) . 7_565 ?
Nd1 O2 Bi1 8.89(3) . 7_565 ?
Nd1 O2 Bi1 76.34(11) 7 7_565 ?
Bi1 O2 Bi1 76.34(11) 7 7_565 ?
Nd1 O2 Bi1 85.23(12) 1_545 7_565 ?
Bi1 O2 Bi1 85.23(12) 1_545 7_565 ?
Rh2 O2 Nd1 78.07(6) 5_656 7_565 ?
Rh2 O2 Nd1 143.66(19) 5_646 7_565 ?
Rh2 O2 Nd1 117.52(12) . 7_565 ?
Nd1 O2 Nd1 8.89(3) . 7_565 ?
Nd1 O2 Nd1 76.34(11) 7 7_565 ?
Bi1 O2 Nd1 76.34(11) 7 7_565 ?
Nd1 O2 Nd1 85.23(12) 1_545 7_565 ?
Bi1 O2 Nd1 85.23(12) 1_545 7_565 ?
Bi1 O2 Nd1 0.00(4) 7_565 7_565 ?
Rh1 O3 Rh1 97.74(16) 6_646 6_656 ?
Rh1 O3 Rh2 131.10(8) 6_646 . ?
Rh1 O3 Rh2 131.10(8) 6_656 . ?
Rh1 O3 Nd1 101.74(15) 6_646 5_656 ?
Rh1 O3 Nd1 93.33(13) 6_656 5_656 ?
Rh2 O3 Nd1 80.28(13) . 5_656 ?
Rh1 O3 Bi1 101.74(15) 6_646 5_656 ?
Rh1 O3 Bi1 93.33(13) 6_656 5_656 ?
Rh2 O3 Bi1 80.28(13) . 5_656 ?
Nd1 O3 Bi1 0.00(4) 5_656 5_656 ?
Rh1 O3 Nd1 93.33(13) 6_646 3_646 ?
Rh1 O3 Nd1 101.74(15) 6_656 3_646 ?
Rh2 O3 Nd1 80.28(13) . 3_646 ?
Nd1 O3 Nd1 11.07(4) 5_656 3_646 ?
Bi1 O3 Nd1 11.07(4) 5_656 3_646 ?
Rh1 O3 Bi1 93.33(13) 6_646 3_646 ?
Rh1 O3 Bi1 101.74(15) 6_656 3_646 ?
Rh2 O3 Bi1 80.28(13) . 3_646 ?
Nd1 O3 Bi1 11.07(4) 5_656 3_646 ?
Bi1 O3 Bi1 11.07(4) 5_656 3_646 ?
Nd1 O3 Bi1 0.00(4) 3_646 3_646 ?
Rh1 O3 Nd1 91.88(13) 6_646 8_655 ?
Rh1 O3 Nd1 100.13(14) 6_656 8_655 ?
Rh2 O3 Nd1 79.12(13) . 8_655 ?
Nd1 O3 Nd1 159.40(17) 5_656 8_655 ?
Bi1 O3 Nd1 159.40(17) 5_656 8_655 ?
Nd1 O3 Nd1 156.60(15) 3_646 8_655 ?
Bi1 O3 Nd1 156.60(15) 3_646 8_655 ?
Rh1 O3 Bi1 91.88(13) 6_646 8_655 ?
Rh1 O3 Bi1 100.13(14) 6_656 8_655 ?
Rh2 O3 Bi1 79.12(13) . 8_655 ?
Nd1 O3 Bi1 159.40(17) 5_656 8_655 ?
Bi1 O3 Bi1 159.40(17) 5_656 8_655 ?
Nd1 O3 Bi1 156.60(15) 3_646 8_655 ?
Bi1 O3 Bi1 156.60(15) 3_646 8_655 ?
Nd1 O3 Bi1 0.00(4) 8_655 8_655 ?
Rh1 O3 Bi1 100.13(14) 6_646 2_554 ?
Rh1 O3 Bi1 91.88(13) 6_656 2_554 ?
Rh2 O3 Bi1 79.12(13) . 2_554 ?
Nd1 O3 Bi1 156.60(15) 5_656 2_554 ?
Bi1 O3 Bi1 156.60(15) 5_656 2_554 ?
Nd1 O3 Bi1 159.40(17) 3_646 2_554 ?
Bi1 O3 Bi1 159.40(17) 3_646 2_554 ?
Nd1 O3 Bi1 10.90(4) 8_655 2_554 ?
Bi1 O3 Bi1 10.90(4) 8_655 2_554 ?
Rh1 O3 Nd1 100.13(14) 6_646 2_554 ?
Rh1 O3 Nd1 91.88(13) 6_656 2_554 ?
Rh2 O3 Nd1 79.12(13) . 2_554 ?
Nd1 O3 Nd1 156.60(15) 5_656 2_554 ?
Bi1 O3 Nd1 156.60(15) 5_656 2_554 ?
Nd1 O3 Nd1 159.40(17) 3_646 2_554 ?
Bi1 O3 Nd1 159.40(17) 3_646 2_554 ?
Nd1 O3 Nd1 10.90(4) 8_655 2_554 ?
Bi1 O3 Nd1 10.90(4) 8_655 2_554 ?
Bi1 O3 Nd1 0.00(2) 2_554 2_554 ?
Rh1 O4 Rh1 98.42(13) . 5_566 ?
Rh1 O4 Rh1 98.42(13) . 5_556 ?
Rh1 O4 Rh1 96.44(16) 5_566 5_556 ?
Rh1 O4 Nd1 100.48(14) . 5_556 ?
Rh1 O4 Nd1 156.61(18) 5_566 5_556 ?
Rh1 O4 Nd1 94.29(5) 5_556 5_556 ?
Rh1 O4 Bi1 100.48(14) . 5_556 ?
Rh1 O4 Bi1 156.61(18) 5_566 5_556 ?
Rh1 O4 Bi1 94.29(5) 5_556 5_556 ?
Nd1 O4 Bi1 0.00(4) 5_556 5_556 ?
Rh1 O4 Bi1 100.48(14) . 3_556 ?
Rh1 O4 Bi1 94.29(5) 5_566 3_556 ?
Rh1 O4 Bi1 156.61(18) 5_556 3_556 ?
Nd1 O4 Bi1 68.83(12) 5_556 3_556 ?
Bi1 O4 Bi1 68.83(12) 5_556 3_556 ?
Rh1 O4 Nd1 100.48(14) . 3_556 ?
Rh1 O4 Nd1 94.29(5) 5_566 3_556 ?
Rh1 O4 Nd1 156.61(18) 5_556 3_556 ?
Nd1 O4 Nd1 68.83(12) 5_556 3_556 ?
Bi1 O4 Nd1 68.83(12) 5_556 3_556 ?
Bi1 O4 Nd1 0.00(5) 3_556 3_556 ?
Rh1 O4 Nd1 99.23(12) . 3_546 ?
Rh1 O4 Nd1 161.70(19) 5_566 3_546 ?
Rh1 O4 Nd1 85.73(4) 5_556 3_546 ?
Nd1 O4 Nd1 8.94(3) 5_556 3_546 ?
Bi1 O4 Nd1 8.94(3) 5_556 3_546 ?
Bi1 O4 Nd1 77.78(11) 3_556 3_546 ?
Nd1 O4 Nd1 77.78(11) 3_556 3_546 ?
Rh1 O4 Bi1 99.23(12) . 3_546 ?
Rh1 O4 Bi1 161.70(19) 5_566 3_546 ?
Rh1 O4 Bi1 85.73(4) 5_556 3_546 ?
Nd1 O4 Bi1 8.94(3) 5_556 3_546 ?
Bi1 O4 Bi1 8.94(3) 5_556 3_546 ?
Bi1 O4 Bi1 77.78(11) 3_556 3_546 ?
Nd1 O4 Bi1 77.78(11) 3_556 3_546 ?
Nd1 O4 Bi1 0.00(3) 3_546 3_546 ?
Rh1 O4 Bi1 99.23(12) . 5_566 ?
Rh1 O4 Bi1 85.73(4) 5_566 5_566 ?
Rh1 O4 Bi1 161.70(19) 5_556 5_566 ?
Nd1 O4 Bi1 77.78(11) 5_556 5_566 ?
Bi1 O4 Bi1 77.78(11) 5_556 5_566 ?
Bi1 O4 Bi1 8.94(3) 3_556 5_566 ?
Nd1 O4 Bi1 8.94(3) 3_556 5_566 ?
Nd1 O4 Bi1 86.72(12) 3_546 5_566 ?
Bi1 O4 Bi1 86.72(12) 3_546 5_566 ?
Rh1 O4 Nd1 99.23(12) . 5_566 ?
Rh1 O4 Nd1 85.73(4) 5_566 5_566 ?
Rh1 O4 Nd1 161.70(19) 5_556 5_566 ?
Nd1 O4 Nd1 77.78(11) 5_556 5_566 ?
Bi1 O4 Nd1 77.78(11) 5_556 5_566 ?
Bi1 O4 Nd1 8.94(3) 3_556 5_566 ?
Nd1 O4 Nd1 8.94(3) 3_556 5_566 ?
Nd1 O4 Nd1 86.72(12) 3_546 5_566 ?
Bi1 O4 Nd1 86.72(12) 3_546 5_566 ?
Bi1 O4 Nd1 0.00(4) 5_566 5_566 ?

loop_
_geom_bond_atom_site_label_1
_geom_bond_atom_site_label_2
_geom_bond_distance
_geom_bond_site_symmetry_2
_geom_bond_publ_flag
Nd1 Bi1 0.4848(16) 7_565 ?
Nd1 Nd1 0.4848(16) 7_565 ?
Nd1 O4 2.268(3) 5_556 ?
Nd1 O2 2.308(3) . ?
Nd1 O1 2.346(3) 2_545 ?
Nd1 O3 2.512(4) 5_656 ?
Nd1 O3 2.552(4) 2 ?
Nd1 Nd1 2.5635(16) 7 ?
Nd1 Bi1 2.5635(16) 7 ?
Nd1 O4 2.573(3) 5_566 ?
Nd1 O2 2.609(3) 1_565 ?
Nd1 O1 2.642(3) 2 ?
Rh1 O3 2.023(3) 6_556 ?
Rh1 O3 2.023(3) 6_566 ?
Rh1 O4 2.032(4) . ?
Rh1 O4 2.044(3) 5_566 ?
Rh1 O4 2.044(3) 5_556 ?
Rh1 O1 2.081(4) 1_565 ?
Rh1 Rh1 3.0483(2) 1_565 ?
Rh1 Rh1 3.0483(2) 1_545 ?
Rh1 Rh1 3.0859(7) 5_566 ?
Rh1 Rh1 3.0859(7) 5_556 ?
Rh2 O2 2.039(3) 5_656 ?
Rh2 O2 2.039(3) 5_646 ?
Rh2 O2 2.041(4) . ?
Rh2 O3 2.047(4) . ?
Rh2 O1 2.068(3) 1_565 ?
Rh2 O1 2.068(3) . ?
Rh2 Bi1 2.9550(7) 8_655 ?
Rh2 Nd1 2.9550(7) 8_655 ?
Rh2 Nd1 2.9550(7) 2_554 ?
Rh2 Bi1 2.9550(7) 2_554 ?
Rh2 Nd1 2.9605(7) 5_656 ?
Rh2 Bi1 2.9605(7) 5_656 ?
O1 Rh2 2.068(3) 1_545 ?
O1 Rh1 2.081(4) 1_545 ?
O1 Nd1 2.346(3) 2_544 ?
O1 Bi1 2.346(3) 2_544 ?
O1 Bi1 2.346(3) 8_655 ?
O1 Nd1 2.346(3) 8_655 ?
O1 Nd1 2.642(3) 8_645 ?
O1 Bi1 2.642(3) 8_645 ?
O1 Bi1 2.642(3) 2_554 ?
O1 Nd1 2.642(3) 2_554 ?
O2 Rh2 2.039(3) 5_656 ?
O2 Rh2 2.039(3) 5_646 ?
O2 Nd1 2.309(3) 7 ?
O2 Bi1 2.309(3) 7 ?
O2 Nd1 2.609(3) 1_545 ?
O2 Bi1 2.609(3) 1_545 ?
O2 Bi1 2.609(3) 7_565 ?
O2 Nd1 2.609(3) 7_565 ?
O3 Rh1 2.023(3) 6_646 ?
O3 Rh1 2.023(3) 6_656 ?
O3 Nd1 2.512(4) 5_656 ?
O3 Bi1 2.512(4) 5_656 ?
O3 Nd1 2.512(4) 3_646 ?
O3 Bi1 2.512(4) 3_646 ?
O3 Nd1 2.552(4) 8_655 ?
O3 Bi1 2.552(4) 8_655 ?
O3 Bi1 2.552(4) 2_554 ?
O3 Nd1 2.552(4) 2_554 ?
O4 Rh1 2.044(3) 5_566 ?
O4 Rh1 2.044(3) 5_556 ?
O4 Nd1 2.268(3) 5_556 ?
O4 Bi1 2.268(3) 5_556 ?
O4 Bi1 2.268(3) 3_556 ?
O4 Nd1 2.268(3) 3_556 ?
O4 Nd1 2.573(3) 3_546 ?
O4 Bi1 2.573(3) 3_546 ?
O4 Bi1 2.573(3) 5_566 ?
O4 Nd1 2.573(3) 5_566 ?
